data_7229584
loop_
_publ_author_name
'Patil, Komal M.'
'Telfer, Shane'
'Moratti, Stephen'
'Qazvini, Omid T.'
'Hanton, Lyall R.'

_publ_section_title
;
 A Non-Interpenetrated Cu-based MOF Constructed from a Rediscovered
 Tetrahedral Ligand
;
_journal_name_full CrystEngComm
_journal_paper_doi 10.1039/C7CE01818E
_journal_year 2017
_chemical_formula_moiety '(C19 H14 Cu O4)(H2O)(C3 H7 N O)7'
_chemical_formula_sum 'C40 H64 Cu N7 O12'
_chemical_formula_weight 898.52
_chemical_name_systematic
;
 ?
;
_space_group_crystal_system tetragonal
_space_group_IT_number 131
_space_group_name_Hall '-P 4c 2'
_space_group_name_H-M_alt 'P 42/m m c'
_symmetry_space_group_name_Hall '-P 4c 2'
_symmetry_space_group_name_H-M 'P 42/m m c'
_atom_sites_solution_hydrogens geom
_audit_creation_method SHELXL-2014
_audit_update_record
;
2017-07-31 deposited with the CCDC.
2017-11-17 downloaded from the CCDC.
;
_cell_angle_alpha 90
_cell_angle_beta 90
_cell_angle_gamma 90
_cell_formula_units_Z 4
_cell_length_a 14.686(5)
_cell_length_b 14.686(5)
_cell_length_c 26.103(9)
_cell_measurement_reflns_used 407
_cell_measurement_temperature 100.0(2)
_cell_measurement_theta_max 63.2950
_cell_measurement_theta_min 4.2600
_cell_volume 5630(3)
_computing_cell_refinement
;
CrysAlisPro, Agilent Technologies,
Version 1.171.36.20 (release 27-06-2012 CrysAlis171 .NET)
(compiled Jul 11 2012,15:38:31)
;
_computing_data_collection
;
CrysAlisPro, Agilent Technologies,
Version 1.171.36.20 (release 27-06-2012 CrysAlis171 .NET)
(compiled Jul 11 2012,15:38:31)
;
_computing_data_reduction
;
CrysAlisPro, Agilent Technologies,
Version 1.171.36.20 (release 27-06-2012 CrysAlis171 .NET)
(compiled Jul 11 2012,15:38:31)
;
_computing_molecular_graphics 'Bruker SHELXTL'
_computing_publication_material 'Bruker SHELXTL'
_computing_structure_refinement 'SHELXL-2014/7 (Sheldrick, 2014)'
_computing_structure_solution 'SHELXL-T (Sheldrick, 2014)'
_diffrn_ambient_environment N2
_diffrn_ambient_temperature 100.0(2)
_diffrn_detector 'CCD plate'
_diffrn_detector_area_resol_mean 5.1725
_diffrn_detector_type Atlas
_diffrn_measured_fraction_theta_full 0.992
_diffrn_measured_fraction_theta_max 0.992
_diffrn_measurement_device 'four-circle diffractometer'
_diffrn_measurement_device_type 'SuperNova, Dual, Cu at zero, Atlas'
_diffrn_measurement_method '\w scans'
_diffrn_radiation_monochromator mirror
_diffrn_radiation_probe x-ray
_diffrn_radiation_type 'Cu K\a'
_diffrn_radiation_wavelength 1.54184
_diffrn_reflns_av_R_equivalents 0.3040
_diffrn_reflns_av_unetI/netI 0.1438
_diffrn_reflns_Laue_measured_fraction_full 0.992
_diffrn_reflns_Laue_measured_fraction_max 0.992
_diffrn_reflns_limit_h_max 15
_diffrn_reflns_limit_h_min -16
_diffrn_reflns_limit_k_max 16
_diffrn_reflns_limit_k_min -17
_diffrn_reflns_limit_l_max 31
_diffrn_reflns_limit_l_min -31
_diffrn_reflns_number 22352
_diffrn_reflns_point_group_measured_fraction_full 0.992
_diffrn_reflns_point_group_measured_fraction_max 0.992
_diffrn_reflns_theta_full 67.684
_diffrn_reflns_theta_max 67.952
_diffrn_reflns_theta_min 3.453
_diffrn_source 'micro-focus sealed X-ray tube'
_diffrn_source_type 'SuperNova (Cu) X-ray Source'
_exptl_absorpt_coefficient_mu 0.992
_exptl_absorpt_correction_T_max 0.906
_exptl_absorpt_correction_T_min 0.824
_exptl_absorpt_correction_type analytical
_exptl_absorpt_process_details
;
CrysAlisPro, Agilent Technologies,
Version 1.171.36.28 (release 01-02-2013 CrysAlis171 .NET)
(compiled Feb  1 2013,16:14:44)
Analytical numeric absorption correction using a multifaceted crystal
            model based on expressions derived by R.C. Clark & J.S. Reid.
(Clark, R. C. & Reid, J. S. (1995). Acta Cryst. A51, 887-897)
;
_exptl_crystal_colour blue
_exptl_crystal_density_diffrn 1.060
_exptl_crystal_density_meas ?
_exptl_crystal_description block
_exptl_crystal_F_000 788
_exptl_crystal_size_max 0.2064
_exptl_crystal_size_mid 0.1329
_exptl_crystal_size_min 0.0883
_platon_squeeze_details
;
The PLATON SQUEEZE procedure was used to treat regions of diffuse
solvent which could not be sensibly modelled in terms of atomic
sites. Their contribution to the diffraction pattern was removed
and modified F(obs)**2 written to a new HKL file. 
Total electron count is 1905 electrons in a total void volume of 4486 \%A^3^.
The number of electrons thus located are included in the
formula, formula weight, calculated density, mu and F(000).
This residual electron density was assigned to 7 molecules of DMF per Cu(II)
cation
[1905/4 = 291.25 e per asymmetric unit; DMF = 56 e]
;
_refine_diff_density_max 0.589
_refine_diff_density_min -0.877
_refine_diff_density_rms 0.082
_refine_ls_extinction_method none
_refine_ls_goodness_of_fit_ref 1.007
_refine_ls_hydrogen_treatment constr
_refine_ls_matrix_type full
_refine_ls_number_parameters 35
_refine_ls_number_reflns 2826
_refine_ls_number_restraints 1
_refine_ls_restrained_S_all 1.016
_refine_ls_R_factor_all 0.3011
_refine_ls_R_factor_gt 0.1642
_refine_ls_shift/su_max 0.011
_refine_ls_shift/su_mean 0.002
_refine_ls_structure_factor_coef Fsqd
_refine_ls_weighting_details 'w=1/[\s^2^(Fo^2^)+(0.1500P)^2^] where P=(Fo^2^+2Fc^2^)/3'
_refine_ls_weighting_scheme calc
_refine_ls_wR_factor_gt 0.4208
_refine_ls_wR_factor_ref 0.5026
_reflns_Friedel_coverage 0.000
_reflns_number_gt 625
_reflns_number_total 2826
_reflns_threshold_expression 'I > 2\s(I)'
_cod_data_source_file c7ce01818e2.cif
_cod_data_source_block UOF_1A
_cod_depositor_comments
;
The following automatic conversions were performed:

'_exptl_crystal_density_meas' value 'not measured' was changed to '?'
- the value is perceived as not measured.

Automatic conversion script
Id: cif_fix_values 4973 2017-02-22 13:04:09Z antanas 
;
_cod_original_cell_volume 5630(5)
_cod_database_code 7229584
_shelx_space_group_comment
;
The symmetry employed for this shelxl refinement is uniquely defined
by the following loop, which should always be used as a source of
symmetry information in preference to the above space-group names.
They are only intended as comments.
;
_shelxl_version_number 2014-3

loop_
_space_group_symop_operation_xyz
'x, y, z'
'-x, -y, z'
'-y, x, z+1/2'
'y, -x, z+1/2'
'-x, y, -z'
'x, -y, -z'
'y, x, -z+1/2'
'-y, -x, -z+1/2'
'-x, -y, -z'
'x, y, -z'
'y, -x, -z-1/2'
'-y, x, -z-1/2'
'x, -y, z'
'-x, y, z'
'-y, -x, z-1/2'
'y, x, z-1/2'

loop_
_atom_site_label
_atom_site_type_symbol
_atom_site_fract_x
_atom_site_fract_y
_atom_site_fract_z
_atom_site_U_iso_or_equiv
_atom_site_adp_type
_atom_site_occupancy
_atom_site_site_symmetry_order
_atom_site_calc_flag
_atom_site_refinement_flags_posn
_atom_site_refinement_flags_adp
_atom_site_refinement_flags_occupancy
C1 C 0.8854(8) 0.5000 0.4365(4) 0.094(3) Uiso 1 2 d DS . P
C2 C 0.8121(13) 0.5000 0.3967(7) 0.183(8) Uiso 1 2 d DS . P
C3 C 0.7859(13) 0.4253(12) 0.3741(7) 0.234(8) Uiso 1 1 d . . .
H3 H 0.8196 0.3727 0.3798 0.280 Uiso 1 1 calc R U .
C4 C 0.6993(12) 0.4186(11) 0.3372(6) 0.214(6) Uiso 1 1 d . . .
H4 H 0.6719 0.3635 0.3287 0.257 Uiso 1 1 calc R U .
C5 C 0.6692(12) 0.5000 0.3192(6) 0.152(6) Uiso 1 2 d S . P
C6 C 0.5861(8) 0.5000 0.2821(4) 0.091(3) Uiso 1 2 d S . P
C7 C 0.5828(6) 0.4172(6) 0.2500 0.104(3) Uiso 1 2 d S . P
H7A H 0.5844 0.3639 0.2719 0.125 Uiso 0.5 1 calc R U P
H7B H 0.6361 0.4156 0.2281 0.125 Uiso 0.5 1 calc R U P
C8 C 0.5000 0.5000 0.3148(6) 0.106(5) Uiso 1 4 d S . P
H8A H 0.5000 0.4466 0.3367 0.127 Uiso 0.5 2 calc R U P
H8B H 0.5000 0.5534 0.3367 0.127 Uiso 0.5 2 calc R U P
O1 O 0.9040(5) 0.5794(5) 0.4478(3) 0.135(2) Uiso 1 1 d . . .
O2 O 1.0000 0.7367(14) 0.5000 0.209(8) Uiso 1 4 d S . P
Cu1 Cu 1.0000 0.5878(3) 0.5000 0.1534(19) Uani 1 4 d S T P

loop_
_atom_site_aniso_label
_atom_site_aniso_U_11
_atom_site_aniso_U_22
_atom_site_aniso_U_33
_atom_site_aniso_U_23
_atom_site_aniso_U_13
_atom_site_aniso_U_12
Cu1 0.140(3) 0.246(5) 0.0738(14) 0.000 0.000 0.000

loop_
_atom_type_symbol
_atom_type_description
_atom_type_scat_dispersion_real
_atom_type_scat_dispersion_imag
_atom_type_scat_source
C C 0.0181 0.0091 'International Tables Vol C Tables 4.2.6.8 and 6.1.1.4'
H H 0.0000 0.0000 'International Tables Vol C Tables 4.2.6.8 and 6.1.1.4'
O O 0.0492 0.0322 'International Tables Vol C Tables 4.2.6.8 and 6.1.1.4'
Cu Cu -1.9646 0.5888 'International Tables Vol C Tables 4.2.6.8 and 6.1.1.4'

loop_
_geom_angle_atom_site_label_1
_geom_angle_atom_site_label_2
_geom_angle_atom_site_label_3
_geom_angle
_geom_angle_site_symmetry_1
_geom_angle_site_symmetry_3
O1 C1 O1 141.9(13) . 13_565
O1 C1 C2 109.0(6) . .
O1 C1 C2 109.0(6) 13_565 .
C3 C2 C3 115(2) 13_565 .
C3 C2 C1 121.8(12) 13_565 .
C3 C2 C1 121.8(12) . .
C2 C3 C4 124.0(18) . .
C2 C3 H3 118.0 . .
C4 C3 H3 118.0 . .
C5 C4 C3 114.4(17) . .
C5 C4 H4 122.8 . .
C3 C4 H4 122.8 . .
C4 C5 C4 123(2) . 13_565
C4 C5 C6 118.0(12) . .
C4 C5 C6 118.0(12) 13_565 .
C7 C6 C7 110.7(8) 12_656 .
C7 C6 C8 106.9(7) 12_656 .
C7 C6 C8 106.9(7) . .
C7 C6 C5 112.3(7) 12_656 .
C7 C6 C5 112.3(7) . .
C8 C6 C5 107.5(9) . .
C6 C7 C6 112.1(12) . 11_566
C6 C7 H7A 109.2 . .
C6 C7 H7A 109.2 11_566 .
C6 C7 H7B 109.2 . .
C6 C7 H7B 109.2 11_566 .
H7A C7 H7B 107.9 . .
C6 C8 C6 111.9(13) 2_665 .
C6 C8 H8A 109.2 2_665 .
C6 C8 H8A 109.2 . .
C6 C8 H8B 109.2 2_665 .
C6 C8 H8B 109.2 . .
H8A C8 H8B 107.9 . .
C1 O1 Cu1 112.6(8) . .
O1 Cu1 O1 87.9(4) 5_756 14_755
O1 Cu1 O1 91.7(4) 5_756 10_556
O1 Cu1 O1 172.9(5) 14_755 10_556
O1 Cu1 O1 172.8(5) 5_756 .
O1 Cu1 O1 91.7(4) 14_755 .
O1 Cu1 O1 87.9(4) 10_556 .
O1 Cu1 O2 93.6(2) 5_756 .
O1 Cu1 O2 93.6(2) 14_755 .
O1 Cu1 O2 93.6(2) 10_556 .
O1 Cu1 O2 93.6(2) . .
O1 Cu1 Cu1 86.4(2) 5_756 9_766
O1 Cu1 Cu1 86.4(2) 14_755 9_766
O1 Cu1 Cu1 86.4(2) 10_556 9_766
O1 Cu1 Cu1 86.4(2) . 9_766
O2 Cu1 Cu1 180.0 . 9_766

loop_
_geom_bond_atom_site_label_1
_geom_bond_atom_site_label_2
_geom_bond_distance
_geom_bond_site_symmetry_2
C1 O1 1.234(7) .
C1 O1 1.234(7) 13_565
C1 C2 1.496(15) .
C2 C3 1.304(18) 13_565
C2 C3 1.304(18) .
C3 C4 1.60(2) .
C3 H3 0.9300 .
C4 C5 1.358(15) .
C4 H4 0.9300 .
C5 C4 1.358(15) 13_565
C5 C6 1.558(19) .
C6 C7 1.477(8) 12_656
C6 C7 1.477(8) .
C6 C8 1.525(13) .
C7 C6 1.477(8) 11_566
C7 H7A 0.9700 .
C7 H7B 0.9700 .
C8 C6 1.525(13) 2_665
C8 H8A 0.9700 .
C8 H8B 0.9700 .
O1 Cu1 1.965(7) .
O2 Cu1 2.19(2) .
Cu1 O1 1.965(7) 5_756
Cu1 O1 1.965(7) 14_755
Cu1 O1 1.965(7) 10_556
Cu1 Cu1 2.578(9) 9_766

loop_
_platon_squeeze_void_nr
_platon_squeeze_void_average_x
_platon_squeeze_void_average_y
_platon_squeeze_void_average_z
_platon_squeeze_void_volume
_platon_squeeze_void_count_electrons
_platon_squeeze_void_content
1 -0.018 -0.006 -0.006 4486 1905 ' '
